data_1546492
loop_
_publ_author_name
'Wicker, Jerome G. P.'
'Crowley, Lorraine M.'
'Robshaw, Oliver'
'Little, Edmund J.'
'Stokes, Stephen P.'
'Cooper, Richard I.'
'Lawrence, Simon E.'

_publ_section_title
;
 Will they co-crystallize?
;
_journal_issue 36
_journal_name_full CrystEngComm
_journal_page_first 5336
_journal_page_last 5340
_journal_paper_doi 10.1039/C7CE00587C
_journal_volume 19
_journal_year 2017
_chemical_formula_moiety 'C7 H5 F O2, C6 H6 N2 O'
_chemical_formula_sum 'C13 H11 F N2 O3'
_chemical_formula_weight 262.24
_chemical_name_common 'Nicotinamide 4-Fluorobenzoic Acid Cocrystal'
_chemical_name_systematic 'Nicotinamide 4-Fluorobenzoic Acid'
_space_group_crystal_system monoclinic
_space_group_IT_number 14
_space_group_name_Hall '-P 2ybc'
_space_group_name_H-M_alt 'P 1 21/c 1'
_symmetry_space_group_name_Hall '-P 2ybc'
_symmetry_space_group_name_H-M 'P 1 21/c 1'
_atom_sites_solution_hydrogens mixed
_atom_sites_solution_primary direct
_atom_sites_solution_secondary difmap
_audit_update_record
;
2017-03-17 deposited with the CCDC.
2017-07-05 downloaded from the CCDC.
;
_cell_angle_alpha 90
_cell_angle_beta 115.649(17)
_cell_angle_gamma 90
_cell_formula_units_Z 4
_cell_length_a 13.629(16)
_cell_length_b 7.151(8)
_cell_length_c 13.651(15)
_cell_measurement_reflns_used 1779
_cell_measurement_temperature 296.(2)
_cell_measurement_theta_max 25.3802
_cell_measurement_theta_min 2.9942
_cell_volume 1199(2)
_computing_cell_refinement 'SAINT V8.34A (Bruker AXS Inc., 2013)'
_computing_data_collection 'Bruker Instrument Service v2013.12.0.0'
_computing_data_reduction 'SAINT V8.34A (Bruker AXS Inc., 2013)'
_computing_structure_refinement 'SHELXL-2014/7 (Sheldrick, 2014)'
_diffrn_ambient_temperature 296.(2)
_diffrn_detector_area_resol_mean 8.3333
_diffrn_measured_fraction_theta_full 0.990
_diffrn_measured_fraction_theta_max 0.990
_diffrn_measurement_device_type 'Bruker APEX DUO'
_diffrn_measurement_method '\w and \q scans'
_diffrn_radiation_monochromator Graphite
_diffrn_radiation_type 'Mo K\a'
_diffrn_radiation_wavelength 0.71073
_diffrn_reflns_av_R_equivalents 0.0286
_diffrn_reflns_av_unetI/netI 0.0334
_diffrn_reflns_limit_h_max 17
_diffrn_reflns_limit_h_min -17
_diffrn_reflns_limit_k_max 8
_diffrn_reflns_limit_k_min -8
_diffrn_reflns_limit_l_max 17
_diffrn_reflns_limit_l_min -17
_diffrn_reflns_number 6819
_diffrn_reflns_theta_full 26.52
_diffrn_reflns_theta_max 26.52
_diffrn_reflns_theta_min 1.66
_diffrn_source 'Sealed tube'
_diffrn_source_type 'Siemens KFF Mo 2K-90'
_exptl_absorpt_coefficient_mu 0.115
_exptl_absorpt_correction_T_max 0.98
_exptl_absorpt_correction_T_min 0.84
_exptl_absorpt_correction_type multi-scan
_exptl_absorpt_process_details 'SADABS V2014/5 (Bruker AXS Inc.)'
_exptl_crystal_colour colourless
_exptl_crystal_density_diffrn 1.452
_exptl_crystal_density_method 'not measured'
_exptl_crystal_description Block
_exptl_crystal_F_000 544
_exptl_crystal_size_max 0.360
_exptl_crystal_size_mid 0.290
_exptl_crystal_size_min 0.180
_refine_diff_density_max 0.210
_refine_diff_density_min -0.189
_refine_ls_extinction_method none
_refine_ls_goodness_of_fit_ref 1.029
_refine_ls_hydrogen_treatment mixed
_refine_ls_matrix_type full
_refine_ls_number_parameters 178
_refine_ls_number_reflns 2463
_refine_ls_number_restraints 3
_refine_ls_restrained_S_all 1.028
_refine_ls_R_factor_all 0.0609
_refine_ls_R_factor_gt 0.0392
_refine_ls_shift/su_max 0.000
_refine_ls_shift/su_mean 0.000
_refine_ls_structure_factor_coef Fsqd
_refine_ls_weighting_details 'w=1/[\s^2^(Fo^2^)+(0.0539P)^2^+0.2386P] where P=(Fo^2^+2Fc^2^)/3'
_refine_ls_weighting_scheme calc
_refine_ls_wR_factor_gt 0.1015
_refine_ls_wR_factor_ref 0.1135
_reflns_number_gt 1764
_reflns_number_total 2463
_reflns_threshold_expression 'I > 2\s(I)'
_cod_data_source_file c7ce00587c3.cif
_cod_data_source_block 1I
_cod_original_cell_volume 1199.(2)
_cod_database_code 1546492

loop_
_space_group_symop_operation_xyz
'x, y, z'
'-x, y+1/2, -z+1/2'
'-x, -y, -z'
'x, -y-1/2, z-1/2'

loop_
_atom_site_type_symbol
_atom_site_label
_atom_site_fract_x
_atom_site_fract_y
_atom_site_fract_z
_atom_site_U_iso_or_equiv
_atom_site_adp_type
_atom_site_calc_flag
_atom_site_refinement_flags_adp
_atom_site_refinement_flags_posn
_atom_site_occupancy
O O1 0.55296(10) 0.3637(2) 0.75247(10) 0.0501(4) Uani d . D 1
H H1 0.6134(9) 0.363(4) 0.752(2) 0.076(8) Uiso d . D 1
C C2 0.56274(13) 0.2995(3) 0.84657(13) 0.0365(4) Uani d . . 1
O O3 0.64665(9) 0.2316(2) 0.91394(10) 0.0515(4) Uani d . . 1
C C4 0.46336(12) 0.3193(2) 0.86499(13) 0.0325(4) Uani d . . 1
C C5 0.36999(13) 0.4036(3) 0.78918(14) 0.0376(4) Uani d . . 1
H H5 0.3677 0.4446 0.7236 0.045 Uiso calc U R 1
C C6 0.27986(14) 0.4277(3) 0.80989(15) 0.0425(5) Uani d . . 1
H H6 0.217 0.4842 0.759 0.051 Uiso calc U R 1
C C7 0.28591(13) 0.3661(3) 0.90750(15) 0.0417(5) Uani d . . 1
C C8 0.37621(14) 0.2812(3) 0.98470(15) 0.0459(5) Uani d . . 1
H H8 0.3775 0.2402 1.0499 0.055 Uiso calc U R 1
C C9 0.46543(13) 0.2580(3) 0.96289(14) 0.0395(4) Uani d . . 1
H H9 0.5278 0.2008 1.0142 0.047 Uiso calc U R 1
F F10 0.19724(9) 0.3898(2) 0.92806(10) 0.0639(4) Uani d . . 1
O O11 1.01981(9) 0.5685(2) 0.63124(10) 0.0485(4) Uani d . . 1
C C12 0.92905(12) 0.5001(3) 0.60724(14) 0.0345(4) Uani d . . 1
N N13 0.86965(11) 0.4276(2) 0.50992(12) 0.0460(4) Uani d . D 1
H H13A 0.8021 0.3865 0.4899 0.042(5) Uiso d . DR 1
H H13B 0.9003 0.4289 0.4643 0.043(5) Uiso d . DR 1
C C14 0.88476(12) 0.4967(2) 0.69096(13) 0.0314(4) Uani d . . 1
C C15 0.78575(13) 0.4172(3) 0.67487(14) 0.0363(4) Uani d . . 1
H H15 0.7441 0.3601 0.6085 0.044 Uiso calc U R 1
N N16 0.74733(11) 0.4188(2) 0.75020(12) 0.0412(4) Uani d . . 1
C C17 0.80806(15) 0.5019(3) 0.84493(15) 0.0452(5) Uani d . . 1
H H17 0.7821 0.5047 0.8977 0.054 Uiso calc U R 1
C C18 0.90677(15) 0.5834(3) 0.86838(15) 0.0457(5) Uani d . . 1
H H18 0.9465 0.64 0.9354 0.055 Uiso calc U R 1
C C19 0.94607(14) 0.5799(3) 0.79061(14) 0.0395(4) Uani d . . 1
H H19 1.0132 0.633 0.805 0.047 Uiso calc U R 1

loop_
_atom_site_aniso_label
_atom_site_aniso_U_11
_atom_site_aniso_U_22
_atom_site_aniso_U_33
_atom_site_aniso_U_12
_atom_site_aniso_U_13
_atom_site_aniso_U_23
O1 0.0374(7) 0.0779(11) 0.0401(7) 0.0032(7) 0.0217(6) 0.0109(7)
C2 0.0336(8) 0.0418(11) 0.0338(9) -0.0023(7) 0.0143(7) -0.0026(8)
O3 0.0351(6) 0.0764(11) 0.0422(7) 0.0122(6) 0.0159(6) 0.0107(7)
C4 0.0319(8) 0.0325(10) 0.0334(8) -0.0027(7) 0.0143(7) -0.0022(8)
C5 0.0380(9) 0.0422(11) 0.0335(9) 0.0013(8) 0.0162(7) 0.0031(8)
C6 0.0333(8) 0.0467(12) 0.0432(10) 0.0049(8) 0.0126(8) -0.0024(9)
C7 0.0374(9) 0.0492(12) 0.0452(10) -0.0059(8) 0.0241(8) -0.0131(9)
C8 0.0483(10) 0.0591(14) 0.0366(10) -0.0083(9) 0.0241(8) -0.0010(9)
C9 0.0369(8) 0.0467(12) 0.0332(9) 0.0006(8) 0.0135(7) 0.0042(8)
F10 0.0455(6) 0.0939(11) 0.0647(8) -0.0028(6) 0.0354(6) -0.0173(7)
O11 0.0350(6) 0.0703(10) 0.0463(7) -0.0148(6) 0.0233(6) -0.0097(7)
C12 0.0302(8) 0.0378(10) 0.0385(9) 0.0005(7) 0.0177(7) 0.0023(8)
N13 0.0353(8) 0.0726(12) 0.0368(8) -0.0127(7) 0.0218(7) -0.0083(8)
C14 0.0292(7) 0.0340(10) 0.0322(8) 0.0018(7) 0.0144(7) 0.0021(8)
C15 0.0332(8) 0.0447(11) 0.0333(9) -0.0027(7) 0.0165(7) -0.0006(8)
N16 0.0394(8) 0.0525(10) 0.0387(8) -0.0036(7) 0.0235(7) -0.0011(8)
C17 0.0528(10) 0.0543(13) 0.0377(10) -0.0009(9) 0.0281(8) -0.0012(9)
C18 0.0504(10) 0.0526(13) 0.0321(9) -0.0053(9) 0.0160(8) -0.0058(9)
C19 0.0342(8) 0.0422(11) 0.0411(10) -0.0041(8) 0.0153(7) -0.0018(9)

loop_
_atom_type_symbol
_atom_type_description
_atom_type_scat_dispersion_real
_atom_type_scat_dispersion_imag
_atom_type_scat_source
C C 0.0033 0.0016 'International Tables Vol C Tables 4.2.6.8 and 6.1.1.4'
H H 0.0000 0.0000 'International Tables Vol C Tables 4.2.6.8 and 6.1.1.4'
N N 0.0061 0.0033 'International Tables Vol C Tables 4.2.6.8 and 6.1.1.4'
O O 0.0106 0.0060 'International Tables Vol C Tables 4.2.6.8 and 6.1.1.4'
F F 0.0171 0.0103 'International Tables Vol C Tables 4.2.6.8 and 6.1.1.4'

loop_
_geom_angle_atom_site_label_1
_geom_angle_atom_site_label_2
_geom_angle_atom_site_label_3
_geom_angle
C2 O1 H1 108.9(17)
O3 C2 O1 122.85(16)
O3 C2 C4 122.50(17)
O1 C2 C4 114.65(15)
C5 C4 C9 118.96(16)
C5 C4 C2 121.68(17)
C9 C4 C2 119.32(15)
C4 C5 C6 120.75(18)
C4 C5 H5 119.6
C6 C5 H5 119.6
C7 C6 C5 118.19(17)
C7 C6 H6 120.9
C5 C6 H6 120.9
F10 C7 C8 118.58(18)
F10 C7 C6 118.26(17)
C8 C7 C6 123.15(17)
C7 C8 C9 118.00(18)
C7 C8 H8 121.0
C9 C8 H8 121.0
C8 C9 C4 120.94(16)
C8 C9 H9 119.5
C4 C9 H9 119.5
O11 C12 N13 121.85(15)
O11 C12 C14 119.31(16)
N13 C12 C14 118.84(16)
C12 N13 H13A 122.6
C12 N13 H13B 115.5
H13A N13 H13B 121.8
C19 C14 C15 117.53(15)
C19 C14 C12 117.95(16)
C15 C14 C12 124.52(15)
N16 C15 C14 123.34(17)
N16 C15 H15 118.3
C14 C15 H15 118.3
C17 N16 C15 117.52(17)
N16 C17 C18 123.34(16)
N16 C17 H17 118.3
C18 C17 H17 118.3
C17 C18 C19 118.73(18)
C17 C18 H18 120.6
C19 C18 H18 120.6
C18 C19 C14 119.54(18)
C18 C19 H19 120.2
C14 C19 H19 120.2

loop_
_geom_bond_atom_site_label_1
_geom_bond_atom_site_label_2
_geom_bond_distance
O1 C2 1.316(2)
O1 H1 0.826(5)
C2 O3 1.216(2)
C2 C4 1.488(3)
C4 C5 1.383(3)
C4 C9 1.395(3)
C5 C6 1.385(3)
C5 H5 0.93
C6 C7 1.372(3)
C6 H6 0.93
C7 F10 1.365(2)
C7 C8 1.368(3)
C8 C9 1.381(3)
C8 H8 0.93
C9 H9 0.93
O11 C12 1.235(2)
C12 N13 1.326(2)
C12 C14 1.506(2)
N13 H13A 0.8891
N13 H13B 0.8883
C14 C19 1.385(3)
C14 C15 1.391(3)
C15 N16 1.341(2)
C15 H15 0.93
N16 C17 1.336(3)
C17 C18 1.371(3)
C17 H17 0.93
C18 C19 1.381(3)
C18 H18 0.93
C19 H19 0.93

loop_
_geom_hbond_atom_site_label_D
_geom_hbond_atom_site_label_H
_geom_hbond_atom_site_label_A
_geom_hbond_site_symmetry_A
_geom_hbond_distance_DH
_geom_hbond_distance_HA
_geom_hbond_distance_DA
_geom_hbond_angle_DHA
O1 H1 N16 . 0.826(5) 1.880(8) 2.692(3) 167.(3)
C6 H6 O11 1_455 0.93 2.56 3.470(4) 165.1
N13 H13A O3 4_565 0.89 2.09 2.967(3) 167.8
N13 H13B O11 3_766 0.89 2.03 2.915(3) 176.2
C15 H15 O3 4_565 0.93 2.49 3.401(4) 167.0
C17 H17 F10 3_667 0.93 2.39 3.225(4) 148.8

loop_
_geom_torsion_atom_site_label_1
_geom_torsion_atom_site_label_2
_geom_torsion_atom_site_label_3
_geom_torsion_atom_site_label_4
_geom_torsion
O3 C2 C4 C5 177.43(18)
O1 C2 C4 C5 -1.6(3)
O3 C2 C4 C9 -0.1(3)
O1 C2 C4 C9 -179.12(16)
C9 C4 C5 C6 0.2(3)
C2 C4 C5 C6 -177.27(17)
C4 C5 C6 C7 0.1(3)
C5 C6 C7 F10 179.95(17)
C5 C6 C7 C8 -0.4(3)
F10 C7 C8 C9 -179.97(17)
C6 C7 C8 C9 0.4(3)
C7 C8 C9 C4 -0.1(3)
C5 C4 C9 C8 -0.2(3)
C2 C4 C9 C8 177.31(17)
O11 C12 C14 C19 3.3(3)
N13 C12 C14 C19 -177.45(17)
O11 C12 C14 C15 -177.39(17)
N13 C12 C14 C15 1.9(3)
C19 C14 C15 N16 0.5(3)
C12 C14 C15 N16 -178.87(17)
C14 C15 N16 C17 0.2(3)
C15 N16 C17 C18 -0.4(3)
N16 C17 C18 C19 0.0(3)
C17 C18 C19 C14 0.8(3)
C15 C14 C19 C18 -1.0(3)
C12 C14 C19 C18 178.44(17)
